data_7203910
loop_
_publ_author_name
'Allen, David W.'
'Mifflin, Joanne P.'
'Hursthouse, Michael B.'
'Coles, Simon'
'Hibbs, David E.'
'Malik, K. M. Abdul'

_publ_section_title
;
 A copper(i)-catalysed template synthesis of aryl-arsonium and
 -stibonium systems. Solvatochromic tetraaryl-arsonium and -stibonium
 iminophenolate betaines
;
_journal_issue 2
_journal_name_full 'Journal of Materials Chemistry'
_journal_page_first 457
_journal_paper_doi 10.1039/a907699i
_journal_volume 10
_journal_year 2000
_chemical_formula_moiety '(C32H27AsNO)+, I(-)'
_chemical_formula_sum 'C32 H27 As I N O'
_chemical_formula_weight 643.37
_chemical_melting_point 186
_chemical_name_systematic
;
N-[(2-Triphenylarsoniobenzylidene)]-1-amino-4-methoxybenzene iodide
;
_space_group_IT_number 19
_symmetry_cell_setting orthorhombic
_symmetry_space_group_name_Hall 'P 2ac 2ab'
_symmetry_space_group_name_H-M 'P 21 21 21'
_atom_sites_solution_hydrogens geom
_atom_sites_solution_primary direct
_atom_sites_solution_secondary difmap
_audit_creation_method SHELXL-93
_cell_angle_alpha 90.00
_cell_angle_beta 90.00
_cell_angle_gamma 90.00
_cell_formula_units_Z 4
_cell_length_a 10.337(2)
_cell_length_b 15.2970(13)
_cell_length_c 17.3890(6)
_cell_measurement_reflns_used 250
_cell_measurement_temperature 150(2)
_cell_measurement_theta_max 25.04
_cell_measurement_theta_min 1.77
_cell_volume 2749.6(6)
_computing_cell_refinement 'REFINE in MADNES'
_computing_data_collection 'MADNES (Enraf-Nonius, 1989)'
_computing_data_reduction 'ABSMAD (Karaulov, 1991)'
_computing_molecular_graphics ORTEP-3
_computing_publication_material SHELXL-93
_computing_structure_refinement 'SHELXL-93 (Sheldrick, 1993)'
_computing_structure_solution 'SHELXS-86 (Sheldrick, 1990)'
_diffrn_ambient_temperature 150(2)
_diffrn_measurement_device 'FAST area detector diffractometer'
_diffrn_measurement_method 'Darr, Drake, Hursthouse & malik, 1993)'
_diffrn_radiation_monochromator graphite
_diffrn_radiation_source 'Rotating anode generator'
_diffrn_radiation_type MoK\a
_diffrn_radiation_wavelength 0.71069
_diffrn_reflns_av_R_equivalents 0.0880
_diffrn_reflns_av_sigmaI/netI 0.1072
_diffrn_reflns_limit_h_max 11
_diffrn_reflns_limit_h_min -8
_diffrn_reflns_limit_k_max 16
_diffrn_reflns_limit_k_min -13
_diffrn_reflns_limit_l_max 18
_diffrn_reflns_limit_l_min -19
_diffrn_reflns_number 10794
_diffrn_reflns_theta_max 25.04
_diffrn_reflns_theta_min 1.77
_exptl_absorpt_coefficient_mu 2.384
_exptl_absorpt_correction_T_max 0.998
_exptl_absorpt_correction_T_min 0.865
_exptl_absorpt_correction_type 'DIFFABS (Walker & Stuart, 1983)'
_exptl_crystal_colour yellow
_exptl_crystal_density_diffrn 1.554
_exptl_crystal_description prism
_exptl_crystal_F_000 1280
_exptl_crystal_size_max 0.22
_exptl_crystal_size_mid 0.20
_exptl_crystal_size_min 0.10
_refine_diff_density_max 0.469
_refine_diff_density_min -0.503
_refine_diff_density_rms 0.109
_refine_ls_abs_structure_details 'Flack H D (1983), Acta Cryst. A39, 876-881'
_refine_ls_abs_structure_Flack -0.04(2)
_refine_ls_extinction_method none
_refine_ls_goodness_of_fit_all 0.881
_refine_ls_goodness_of_fit_obs 0.947
_refine_ls_hydrogen_treatment 'calculated positions (riding model)'
_refine_ls_matrix_type full
_refine_ls_number_parameters 326
_refine_ls_number_reflns 4165
_refine_ls_number_restraints 0
_refine_ls_restrained_S_all 0.881
_refine_ls_restrained_S_obs 0.947
_refine_ls_R_factor_all 0.0391
_refine_ls_R_factor_obs 0.0326
_refine_ls_shift/esd_max 0.000
_refine_ls_shift/esd_mean 0.000
_refine_ls_structure_factor_coef Fsqd
_refine_ls_weighting_details 'w=1/[\s^2^(Fo^2^)+(0.0207P)^2^+0.0000P] where P=(Fo^2^+2Fc^2^)/3'
_refine_ls_weighting_scheme calc
_refine_ls_wR_factor_all 0.0766
_refine_ls_wR_factor_obs 0.0754
_reflns_number_observed 3541
_reflns_number_total 4165
_reflns_observed_criterion >2sigma(I)
_cod_data_source_file a907699i.txt
_cod_data_source_block MALIK.CIF
_cod_depositor_comments
;
The following automatic conversions were performed:

'_symmetry_cell_setting' tag value 'Orthorhomboc' was replaced with
'orthorhombic' value as specified in the replacement file
'/home/robertas/cod-tools/perl-scripts/inputs/replacement_values.lst'.

Automatic conversion script
Id: cif_fix_values 3143 2015-03-26 13:38:13Z robertas 

The following automatic conversions were performed:

'_refine_ls_weighting_scheme' value 'calc
w=1/[\s^2^(Fo^2^)+(0.0207P)^2^+0.0000P] where P=(Fo^2^+2Fc^2^)/3' was
changed to 'calc'. New tag '_refine_ls_weighting_details' was
created. The value of the new tag was set to
'w=1/[\s^2^(Fo^2^)+(0.0207P)^2^+0.0000P] where P=(Fo^2^+2Fc^2^)/3'.

Automatic conversion script
Id: cif_fix_values 3143 2015-03-26 13:38:13Z robertas 
;
_cod_original_cell_volume 2749.6(5)
_cod_original_sg_symbol_H-M P2(1)2(1)2(1)
_cod_database_code 7203910

loop_
_symmetry_equiv_pos_as_xyz
'x, y, z'
'-x+1/2, -y, z+1/2'
'-x, y+1/2, -z+1/2'
'x+1/2, -y+1/2, -z'

loop_
_atom_site_aniso_label
_atom_site_aniso_U_11
_atom_site_aniso_U_22
_atom_site_aniso_U_33
_atom_site_aniso_U_23
_atom_site_aniso_U_13
_atom_site_aniso_U_12
I1 0.0251(2) 0.0398(3) 0.0370(3) 0.0026(2) 0.0021(2) -0.0005(2)
As1 0.0217(3) 0.0265(4) 0.0189(4) 0.0009(3) 0.0009(3) -0.0018(3)
O1 0.133(6) 0.049(4) 0.051(4) 0.010(3) -0.012(4) -0.001(4)
N1 0.021(3) 0.031(3) 0.030(4) 0.002(3) 0.003(2) -0.000(2)
C1 0.023(3) 0.030(4) 0.023(4) 0.006(3) -0.001(3) -0.003(3)
C2 0.043(4) 0.036(5) 0.011(4) 0.004(3) -0.006(3) -0.005(4)
C3 0.037(4) 0.031(5) 0.040(5) 0.014(4) -0.006(3) 0.006(3)
C4 0.037(4) 0.024(5) 0.066(6) 0.010(4) 0.011(4) 0.006(3)
C5 0.038(4) 0.029(4) 0.033(4) 0.001(4) -0.005(3) 0.002(3)
C6 0.022(3) 0.031(4) 0.031(5) 0.002(3) -0.004(3) -0.000(3)
C7 0.020(4) 0.024(4) 0.020(4) -0.002(3) 0.002(3) -0.000(3)
C8 0.025(4) 0.030(4) 0.027(4) 0.010(3) -0.000(3) 0.005(3)
C9 0.029(4) 0.037(5) 0.044(5) 0.008(4) 0.001(3) 0.004(3)
C10 0.054(5) 0.038(4) 0.011(4) 0.008(3) 0.008(3) 0.003(3)
C11 0.042(4) 0.048(5) 0.032(4) -0.005(4) -0.006(4) -0.010(4)
C12 0.031(4) 0.040(4) 0.022(4) 0.004(3) -0.003(3) -0.008(4)
C13 0.033(4) 0.030(4) 0.017(4) 0.001(3) 0.002(3) -0.003(3)
C14 0.035(4) 0.057(5) 0.025(4) -0.011(4) 0.003(3) -0.002(3)
C15 0.046(5) 0.083(7) 0.033(5) -0.015(5) 0.005(4) 0.002(4)
C16 0.063(6) 0.032(5) 0.043(6) 0.005(4) -0.014(4) -0.006(4)
C17 0.038(4) 0.049(6) 0.030(5) -0.009(4) -0.002(3) -0.014(3)
C18 0.031(4) 0.049(5) 0.030(5) -0.008(4) 0.002(3) -0.007(3)
C19 0.028(4) 0.033(4) 0.019(4) 0.003(3) 0.005(3) -0.010(3)
C20 0.025(4) 0.051(5) 0.027(5) 0.013(4) -0.002(3) -0.004(3)
C21 0.054(5) 0.047(5) 0.020(5) 0.005(4) 0.005(4) -0.021(4)
C22 0.026(4) 0.055(6) 0.042(5) 0.007(4) 0.014(4) -0.011(4)
C23 0.027(4) 0.041(5) 0.049(5) -0.003(4) 0.010(3) 0.002(3)
C24 0.019(4) 0.032(4) 0.039(5) -0.010(4) 0.002(3) -0.002(3)
C25 0.034(4) 0.028(4) 0.034(5) 0.003(4) 0.004(3) 0.009(3)
C26 0.029(4) 0.025(4) 0.030(4) -0.003(3) 0.001(3) 0.000(3)
C27 0.037(4) 0.051(5) 0.042(5) -0.007(4) -0.010(4) -0.008(4)
C28 0.057(6) 0.042(6) 0.040(5) 0.016(4) -0.008(4) 0.000(4)
C29 0.090(7) 0.019(4) 0.024(4) 0.005(3) 0.001(4) -0.008(4)
C30 0.049(5) 0.052(6) 0.042(6) -0.012(4) 0.012(4) -0.021(4)
C31 0.042(4) 0.019(4) 0.051(5) -0.006(4) 0.011(3) -0.009(3)
C32 0.135(9) 0.044(6) 0.106(9) 0.004(6) -0.019(8) -0.012(7)

loop_
_atom_site_label
_atom_site_type_symbol
_atom_site_fract_x
_atom_site_fract_y
_atom_site_fract_z
_atom_site_U_iso_or_equiv
_atom_site_thermal_displace_type
_atom_site_occupancy
_atom_site_calc_flag
_atom_site_refinement_flags
_atom_site_disorder_group
I1 I 0.96700(4) 0.01750(3) 0.09252(3) 0.03400(14) Uani 1 d . .
As1 As 1.44806(6) -0.26200(4) 0.32779(3) 0.0224(2) Uani 1 d . .
O1 O 1.4410(7) -0.7235(4) 0.4964(4) 0.078(2) Uani 1 d . .
N1 N 1.5835(4) -0.4174(3) 0.3433(3) 0.0276(14) Uani 1 d . .
C1 C 1.3599(5) -0.1512(4) 0.3291(4) 0.025(2) Uani 1 d . .
C2 C 1.2713(6) -0.1281(5) 0.2729(4) 0.030(2) Uani 1 d . .
H2 H 1.2590(6) -0.1641(5) 0.2304(4) 0.036 Uiso 1 calc R .
C3 C 1.2017(6) -0.0521(5) 0.2799(4) 0.036(2) Uani 1 d . .
H3 H 1.1411(6) -0.0366(5) 0.2428(4) 0.043 Uiso 1 calc R .
C4 C 1.2234(6) 0.0015(5) 0.3436(5) 0.042(2) Uani 1 d . .
H4 H 1.1744(6) 0.0522(5) 0.3489(5) 0.051 Uiso 1 calc R .
C5 C 1.3135(6) -0.0176(5) 0.3982(4) 0.033(2) Uani 1 d . .
H5 H 1.3300(6) 0.0211(5) 0.4383(4) 0.040 Uiso 1 calc R .
C6 C 1.3802(5) -0.0963(4) 0.3926(4) 0.028(2) Uani 1 d . .
H6 H 1.4381(5) -0.1125(4) 0.4309(4) 0.033 Uiso 1 calc R .
C7 C 1.4370(5) -0.3011(4) 0.4314(3) 0.0214(15) Uani 1 d . .
C8 C 1.3237(6) -0.3371(4) 0.4602(4) 0.027(2) Uani 1 d . .
H8 H 1.2504(6) -0.3386(4) 0.4292(4) 0.033 Uiso 1 calc R .
C9 C 1.3176(7) -0.3702(5) 0.5326(4) 0.037(2) Uani 1 d . .
H9 H 1.2407(7) -0.3941(5) 0.5507(4) 0.044 Uiso 1 calc R .
C10 C 1.4260(6) -0.3683(4) 0.5793(4) 0.034(2) Uani 1 d . .
H10 H 1.4239(6) -0.3942(4) 0.6276(4) 0.041 Uiso 1 calc R .
C11 C 1.5400(8) -0.3266(5) 0.5531(4) 0.041(2) Uani 1 d . .
H11 H 1.6114(8) -0.3212(5) 0.5853(4) 0.049 Uiso 1 calc R .
C12 C 1.5437(7) -0.2942(4) 0.4795(4) 0.031(2) Uani 1 d . .
H12 H 1.6186(7) -0.2673(4) 0.4617(4) 0.037 Uiso 1 calc R .
C13 C 1.3617(6) -0.3297(4) 0.2499(4) 0.027(2) Uani 1 d . .
C14 C 1.4293(6) -0.3565(5) 0.1874(4) 0.039(2) Uani 1 d . .
H14 H 1.5176(6) -0.3453(5) 0.1840(4) 0.047 Uiso 1 calc R .
C15 C 1.3666(7) -0.4007(6) 0.1286(5) 0.054(2) Uani 1 d . .
H15 H 1.4126(7) -0.4184(6) 0.0854(5) 0.065 Uiso 1 calc R .
C16 C 1.2348(7) -0.4185(5) 0.1341(5) 0.046(2) Uani 1 d . .
H16 H 1.1921(7) -0.4473(5) 0.0944(5) 0.055 Uiso 1 calc R .
C17 C 1.1688(7) -0.3931(5) 0.1989(4) 0.039(2) Uani 1 d . .
H17 H 1.0813(7) -0.4060(5) 0.2038(4) 0.047 Uiso 1 calc R .
C18 C 1.2297(6) -0.3496(5) 0.2553(4) 0.037(2) Uani 1 d . .
H18 H 1.1836(6) -0.3325(5) 0.2987(4) 0.044 Uiso 1 calc R .
C19 C 1.6229(6) -0.2400(5) 0.2950(4) 0.027(2) Uani 1 d . .
C20 C 1.6488(6) -0.1584(5) 0.2647(4) 0.034(2) Uani 1 d . .
H20 H 1.5841(6) -0.1162(5) 0.2626(4) 0.041 Uiso 1 calc R .
C21 C 1.7735(7) -0.1395(6) 0.2370(4) 0.041(2) Uani 1 d . .
H21 H 1.7914(7) -0.0852(6) 0.2154(4) 0.049 Uiso 1 calc R .
C22 C 1.8693(7) -0.2023(5) 0.2423(4) 0.041(2) Uani 1 d . .
H22 H 1.9523(7) -0.1898(5) 0.2248(4) 0.050 Uiso 1 calc R .
C23 C 1.8435(6) -0.2803(5) 0.2721(4) 0.039(2) Uani 1 d . .
H23 H 1.9100(6) -0.3212(5) 0.2749(4) 0.047 Uiso 1 calc R .
C24 C 1.7192(6) -0.3046(5) 0.3000(4) 0.030(2) Uani 1 d . .
C25 C 1.6987(7) -0.3893(4) 0.3337(4) 0.032(2) Uani 1 d . .
H25 H 1.7689(7) -0.4235(4) 0.3483(4) 0.038 Uiso 1 calc R .
C26 C 1.5602(5) -0.4979(4) 0.3820(4) 0.028(2) Uani 1 d . .
C27 C 1.6517(7) -0.5519(5) 0.4164(5) 0.043(2) Uani 1 d . .
H27 H 1.7386(7) -0.5366(5) 0.4130(5) 0.052 Uiso 1 calc R .
C28 C 1.6192(8) -0.6264(5) 0.4548(4) 0.046(2) Uani 1 d . .
H28 H 1.6830(8) -0.6606(5) 0.4775(4) 0.056 Uiso 1 calc R .
C29 C 1.4918(9) -0.6505(5) 0.4598(4) 0.044(2) Uani 1 d . .
C30 C 1.3945(7) -0.5990(5) 0.4278(4) 0.048(2) Uani 1 d . .
H30 H 1.3080(7) -0.6145(5) 0.4331(4) 0.057 Uiso 1 calc R .
C31 C 1.4296(6) -0.5241(5) 0.3879(4) 0.037(2) Uani 1 d . .
H31 H 1.3657(6) -0.4905(5) 0.3645(4) 0.045 Uiso 1 calc R .
C32 C 1.5253(11) -0.7666(6) 0.5420(6) 0.095(3) Uani 1 d . .
H32A H 1.5882(43) -0.7960(40) 0.5107(6) 0.143 Uiso 1 calc R .
H32B H 1.4793(14) -0.8087(34) 0.5725(31) 0.143 Uiso 1 calc R .
H32C H 1.5682(54) -0.7257(9) 0.5752(30) 0.143 Uiso 1 calc R .

loop_
_atom_type_symbol
_atom_type_description
_atom_type_scat_dispersion_real
_atom_type_scat_dispersion_imag
_atom_type_scat_source
C C 0.0033 0.0016 'International Tables Vol C Tables 4.2.6.8 and 6.1.1.4'
H H 0.0000 0.0000 'International Tables Vol C Tables 4.2.6.8 and 6.1.1.4'
N N 0.0061 0.0033 'International Tables Vol C Tables 4.2.6.8 and 6.1.1.4'
O O 0.0106 0.0060 'International Tables Vol C Tables 4.2.6.8 and 6.1.1.4'
As As 0.0499 2.0058 'International Tables Vol C Tables 4.2.6.8 and 6.1.1.4'
I I -0.4742 1.8119 'International Tables Vol C Tables 4.2.6.8 and 6.1.1.4'

loop_
_geom_angle_atom_site_label_1
_geom_angle_atom_site_label_2
_geom_angle_atom_site_label_3
_geom_angle
_geom_angle_site_symmetry_1
_geom_angle_site_symmetry_3
_geom_angle_publ_flag
C7 As1 C1 103.7(3) . . ?
C7 As1 C19 113.1(3) . . ?
C1 As1 C19 107.1(3) . . ?
C7 As1 C13 118.0(3) . . ?
C1 As1 C13 105.2(3) . . ?
C19 As1 C13 108.7(3) . . ?
N1 As1 C1 173.4(4) . . ?
N1 As1 C7 70.6(4) . . ?
N1 As1 C13 80.9(4) . . ?
N1 As1 C19 72.8(4) . . ?
C32 O1 C29 114.7(8) . . ?
C25 N1 C26 120.7(5) . . ?
C2 C1 C6 120.0(6) . . ?
C2 C1 As1 122.0(5) . . ?
C6 C1 As1 117.8(5) . . ?
C3 C2 C1 120.1(7) . . ?
C2 C3 C4 118.9(6) . . ?
C5 C4 C3 122.4(6) . . ?
C4 C5 C6 118.4(7) . . ?
C5 C6 C1 120.0(6) . . ?
C8 C7 C12 118.9(6) . . ?
C8 C7 As1 121.1(4) . . ?
C12 C7 As1 120.0(4) . . ?
C9 C8 C7 121.4(6) . . ?
C8 C9 C10 119.9(7) . . ?
C9 C10 C11 119.7(6) . . ?
C12 C11 C10 119.1(7) . . ?
C11 C12 C7 120.8(7) . . ?
C14 C13 C18 119.4(6) . . ?
C14 C13 As1 119.2(5) . . ?
C18 C13 As1 121.4(5) . . ?
C13 C14 C15 119.8(7) . . ?
C14 C15 C16 120.2(7) . . ?
C17 C16 C15 119.1(7) . . ?
C18 C17 C16 120.5(7) . . ?
C17 C18 C13 121.0(7) . . ?
C20 C19 C24 121.4(6) . . ?
C20 C19 As1 117.0(5) . . ?
C24 C19 As1 121.6(5) . . ?
C19 C20 C21 119.6(7) . . ?
C22 C21 C20 119.4(7) . . ?
C23 C22 C21 120.4(6) . . ?
C22 C23 C24 123.3(7) . . ?
C19 C24 C23 115.8(6) . . ?
C19 C24 C25 123.7(6) . . ?
C23 C24 C25 120.4(6) . . ?
N1 C25 C24 119.6(6) . . ?
C27 C26 C31 116.7(6) . . ?
C27 C26 N1 127.0(5) . . ?
C31 C26 N1 116.2(6) . . ?
C28 C27 C26 122.7(7) . . ?
C27 C28 C29 119.5(7) . . ?
C28 C29 O1 127.4(7) . . ?
C28 C29 C30 121.2(7) . . ?
O1 C29 C30 111.4(8) . . ?
C31 C30 C29 118.5(7) . . ?
C30 C31 C26 121.4(7) . . ?

loop_
_geom_bond_atom_site_label_1
_geom_bond_atom_site_label_2
_geom_bond_distance
_geom_bond_site_symmetry_2
_geom_bond_publ_flag
As1 C7 1.902(6) . ?
As1 C1 1.924(7) . ?
As1 C19 1.925(6) . ?
As1 C13 1.925(7) . ?
As1 N1 2.772(7) . ?
O1 C32 1.349(11) . ?
O1 C29 1.390(9) . ?
N1 C25 1.276(7) . ?
N1 C26 1.423(8) . ?
C1 C2 1.386(9) . ?
C1 C6 1.402(9) . ?
C2 C3 1.372(9) . ?
C3 C4 1.397(10) . ?
C4 C5 1.362(9) . ?
C5 C6 1.391(9) . ?
C7 C8 1.388(8) . ?
C7 C12 1.389(9) . ?
C8 C9 1.358(9) . ?
C9 C10 1.384(9) . ?
C10 C11 1.415(10) . ?
C11 C12 1.372(9) . ?
C13 C14 1.356(9) . ?
C13 C18 1.401(9) . ?
C14 C15 1.386(10) . ?
C15 C16 1.393(10) . ?
C16 C17 1.374(10) . ?
C17 C18 1.341(10) . ?
C19 C20 1.382(10) . ?
C19 C24 1.405(9) . ?
C20 C21 1.406(9) . ?
C21 C22 1.382(10) . ?
C22 C23 1.329(10) . ?
C23 C24 1.423(9) . ?
C24 C25 1.438(9) . ?
C26 C27 1.391(9) . ?
C26 C31 1.413(9) . ?
C27 C28 1.363(10) . ?
C28 C29 1.370(10) . ?
C29 C30 1.392(11) . ?
C30 C31 1.388(10) . ?

loop_
_geom_torsion_atom_site_label_1
_geom_torsion_atom_site_label_2
_geom_torsion_atom_site_label_3
_geom_torsion_atom_site_label_4
_geom_torsion
_geom_torsion_site_symmetry_1
_geom_torsion_site_symmetry_2
_geom_torsion_site_symmetry_3
_geom_torsion_site_symmetry_4
_geom_torsion_publ_flag
C7 As1 C1 C2 -135.1(5) . . . . ?
C19 As1 C1 C2 105.1(5) . . . . ?
C13 As1 C1 C2 -10.5(6) . . . . ?
C7 As1 C1 C6 40.0(5) . . . . ?
C19 As1 C1 C6 -79.9(5) . . . . ?
C13 As1 C1 C6 164.5(5) . . . . ?
C6 C1 C2 C3 -1.1(10) . . . . ?
As1 C1 C2 C3 173.9(5) . . . . ?
C1 C2 C3 C4 1.0(10) . . . . ?
C2 C3 C4 C5 1.7(10) . . . . ?
C3 C4 C5 C6 -4.2(10) . . . . ?
C4 C5 C6 C1 4.1(9) . . . . ?
C2 C1 C6 C5 -1.5(9) . . . . ?
As1 C1 C6 C5 -176.6(5) . . . . ?
C1 As1 C7 C8 77.7(6) . . . . ?
C19 As1 C7 C8 -166.6(5) . . . . ?
C13 As1 C7 C8 -38.2(6) . . . . ?
C1 As1 C7 C12 -102.6(5) . . . . ?
C19 As1 C7 C12 13.1(6) . . . . ?
C13 As1 C7 C12 141.6(5) . . . . ?
C12 C7 C8 C9 -3.9(10) . . . . ?
As1 C7 C8 C9 175.8(5) . . . . ?
C7 C8 C9 C10 0.1(11) . . . . ?
C8 C9 C10 C11 4.2(11) . . . . ?
C9 C10 C11 C12 -4.6(10) . . . . ?
C10 C11 C12 C7 0.7(11) . . . . ?
C8 C7 C12 C11 3.5(10) . . . . ?
As1 C7 C12 C11 -176.3(5) . . . . ?
C7 As1 C13 C14 -127.2(6) . . . . ?
C1 As1 C13 C14 117.7(6) . . . . ?
C19 As1 C13 C14 3.3(7) . . . . ?
C7 As1 C13 C18 54.7(7) . . . . ?
C1 As1 C13 C18 -60.3(6) . . . . ?
C19 As1 C13 C18 -174.8(6) . . . . ?
C18 C13 C14 C15 2.1(12) . . . . ?
As1 C13 C14 C15 -176.0(6) . . . . ?
C13 C14 C15 C16 -0.8(13) . . . . ?
C14 C15 C16 C17 -1.1(12) . . . . ?
C15 C16 C17 C18 1.7(12) . . . . ?
C16 C17 C18 C13 -0.4(12) . . . . ?
C14 C13 C18 C17 -1.5(12) . . . . ?
As1 C13 C18 C17 176.6(6) . . . . ?
C7 As1 C19 C20 -125.8(5) . . . . ?
C1 As1 C19 C20 -12.1(6) . . . . ?
C13 As1 C19 C20 101.1(6) . . . . ?
C7 As1 C19 C24 55.5(6) . . . . ?
C1 As1 C19 C24 169.2(5) . . . . ?
C13 As1 C19 C24 -77.6(6) . . . . ?
C24 C19 C20 C21 1.0(11) . . . . ?
As1 C19 C20 C21 -177.6(5) . . . . ?
C19 C20 C21 C22 -1.5(11) . . . . ?
C20 C21 C22 C23 1.0(12) . . . . ?
C21 C22 C23 C24 0.0(12) . . . . ?
C20 C19 C24 C23 -0.0(10) . . . . ?
As1 C19 C24 C23 178.6(5) . . . . ?
C20 C19 C24 C25 177.6(7) . . . . ?
As1 C19 C24 C25 -3.8(10) . . . . ?
C22 C23 C24 C19 -0.5(11) . . . . ?
C22 C23 C24 C25 -178.2(7) . . . . ?
C26 N1 C25 C24 -174.9(6) . . . . ?
C19 C24 C25 N1 17.5(11) . . . . ?
C23 C24 C25 N1 -165.0(7) . . . . ?
C25 N1 C26 C27 3.5(10) . . . . ?
C25 N1 C26 C31 -178.5(6) . . . . ?
C31 C26 C27 C28 -0.6(11) . . . . ?
N1 C26 C27 C28 177.4(7) . . . . ?
C26 C27 C28 C29 0.6(13) . . . . ?
C27 C28 C29 O1 -179.9(7) . . . . ?
C27 C28 C29 C30 -1.6(13) . . . . ?
C32 O1 C29 C28 11.5(12) . . . . ?
C32 O1 C29 C30 -166.9(8) . . . . ?
C28 C29 C30 C31 2.6(12) . . . . ?
O1 C29 C30 C31 -178.9(6) . . . . ?
C29 C30 C31 C26 -2.6(11) . . . . ?
C27 C26 C31 C30 1.6(10) . . . . ?
N1 C26 C31 C30 -176.6(6) . . . . ?
